data_4078211
loop_
_publ_author_name
'Cui, Fengjuan'
'Yang, Peiju'
'Huang, Xiaojuan'
'Yang, Xiao-Juan'
'Wu, Biao'

_publ_section_title
;
 Homometallic Silver(I) Complexes of a Heterotopic NHC-Bridged
 Bis-Bipyridine Ligand
;
_journal_issue 9
_journal_name_full Organometallics
_journal_page_first 3512
_journal_paper_doi 10.1021/om201226s
_journal_volume 31
_journal_year 2012
_chemical_formula_sum 'C50 H40 Ag2 F12 N12 P2'
_chemical_formula_weight 1314.62
_chemical_name_systematic
; 
 ? 
;
_space_group_IT_number 14
_symmetry_cell_setting monoclinic
_symmetry_space_group_name_Hall '-P 2ybc'
_symmetry_space_group_name_H-M 'P 1 21/c 1'
_atom_sites_solution_hydrogens geom
_atom_sites_solution_primary direct
_atom_sites_solution_secondary difmap
_audit_creation_method SHELXL-97
_cell_angle_alpha 90.00
_cell_angle_beta 109.296(10)
_cell_angle_gamma 90.00
_cell_formula_units_Z 2
_cell_length_a 12.898(3)
_cell_length_b 8.587(2)
_cell_length_c 24.578(5)
_cell_measurement_reflns_used 6553
_cell_measurement_temperature 153(2)
_cell_measurement_theta_max 25.16
_cell_measurement_theta_min 2.53
_cell_volume 2569.2(10)
_computing_cell_refinement 'Bruker SMART'
_computing_data_collection 'Bruker SMART APEX II'
_computing_data_reduction 'Bruker SAINT'
_computing_structure_refinement 'SHELXL-97 (Sheldrick, 2008)'
_computing_structure_solution 'SHELXS-97 (Sheldrick, 2008)'
_diffrn_ambient_temperature 153(2)
_diffrn_measured_fraction_theta_full 0.991
_diffrn_measured_fraction_theta_max 0.991
_diffrn_measurement_device_type 'Bruker APEX II area detector'
_diffrn_measurement_method '\w scans'
_diffrn_radiation_monochromator graphite
_diffrn_radiation_source 'fine-focus sealed tube'
_diffrn_radiation_type MoK\a
_diffrn_radiation_wavelength 0.71073
_diffrn_reflns_av_R_equivalents 0.0441
_diffrn_reflns_av_sigmaI/netI 0.0456
_diffrn_reflns_limit_h_max 15
_diffrn_reflns_limit_h_min -15
_diffrn_reflns_limit_k_max 8
_diffrn_reflns_limit_k_min -10
_diffrn_reflns_limit_l_max 29
_diffrn_reflns_limit_l_min -29
_diffrn_reflns_number 15843
_diffrn_reflns_theta_full 25.16
_diffrn_reflns_theta_max 25.16
_diffrn_reflns_theta_min 1.67
_exptl_absorpt_coefficient_mu 0.918
_exptl_absorpt_correction_T_max 0.8746
_exptl_absorpt_correction_T_min 0.7103
_exptl_absorpt_correction_type multi-scan
_exptl_absorpt_process_details SADABS
_exptl_crystal_colour colorless
_exptl_crystal_density_diffrn 1.699
_exptl_crystal_density_method 'not measured'
_exptl_crystal_description block
_exptl_crystal_F_000 1312
_exptl_crystal_size_max 0.40
_exptl_crystal_size_mid 0.20
_exptl_crystal_size_min 0.15
_refine_diff_density_max 1.655
_refine_diff_density_min -2.101
_refine_diff_density_rms 0.182
_refine_ls_extinction_method none
_refine_ls_goodness_of_fit_ref 1.158
_refine_ls_hydrogen_treatment constr
_refine_ls_matrix_type full
_refine_ls_number_parameters 352
_refine_ls_number_reflns 4579
_refine_ls_number_restraints 0
_refine_ls_restrained_S_all 1.158
_refine_ls_R_factor_all 0.0981
_refine_ls_R_factor_gt 0.0892
_refine_ls_shift/su_max 0.000
_refine_ls_shift/su_mean 0.000
_refine_ls_structure_factor_coef Fsqd
_refine_ls_weighting_details 'calc w=1/[\s^2^(Fo^2^)+(0.0100P)^2^+71.0208P] where P=(Fo^2^+2Fc^2^)/3'
_refine_ls_weighting_scheme calc
_refine_ls_wR_factor_gt 0.2263
_refine_ls_wR_factor_ref 0.2306
_reflns_number_gt 3942
_reflns_number_total 4579
_reflns_threshold_expression >2sigma(I)
_cod_data_source_file om201226s_si_002.cif
_cod_data_source_block L2Ag2(PF6)2
_cod_depositor_comments
;
The following automatic conversions were performed:

'_symmetry_cell_setting' value 'Monoclinic' changed to 'monoclinic'
according to /home/saulius/struct/CIF-dictionaries/cif_core.dic
dictionary named 'cif_core.dic' version 2.4.1 from
2010-06-29.

'_exptl_absorpt_correction_type' value 'Multi-scan'
changed to 'multi-scan' according to
/home/saulius/struct/CIF-dictionaries/cif_core.dic dictionary named
'cif_core.dic' version 2.4.1 from 2010-06-29.

Automatic conversion script
Id: cif_fix_values 1715 2011-07-08 13:25:40Z adriana 
;
_cod_original_sg_symbol_H-M P21/c
_cod_database_code 4078211

loop_
_symmetry_equiv_pos_as_xyz
'x, y, z'
'-x, y+1/2, -z+1/2'
'-x, -y, -z'
'x, -y-1/2, z-1/2'

loop_
_atom_site_label
_atom_site_type_symbol
_atom_site_fract_x
_atom_site_fract_y
_atom_site_fract_z
_atom_site_U_iso_or_equiv
_atom_site_adp_type
_atom_site_occupancy
_atom_site_symmetry_multiplicity
_atom_site_calc_flag
_atom_site_refinement_flags
Ag1 Ag 0.63735(7) 0.57861(11) 0.12496(4) 0.0349(3) Uani 1 1 d .
N1 N 0.6632(9) -0.0946(12) 0.0475(4) 0.043(2) Uani 1 1 d .
N2 N 0.7425(7) 0.1542(11) 0.1727(4) 0.033(2) Uani 1 1 d .
N3 N 0.4659(7) 0.5127(11) 0.1832(4) 0.030(2) Uani 1 1 d .
N4 N 0.4043(6) 0.6948(10) 0.1241(4) 0.0254(19) Uani 1 1 d .
N5 N 0.2954(7) 0.5554(11) -0.0612(4) 0.030(2) Uani 1 1 d .
N6 N 0.1784(8) 0.4045(11) -0.1560(4) 0.034(2) Uani 1 1 d .
C1 C 0.7122(11) -0.1838(15) 0.0181(5) 0.044(3) Uani 1 1 d .
H1 H 0.6662 -0.2441 -0.0129 0.053 Uiso 1 1 calc R
C2 C 0.8225(12) -0.1942(15) 0.0292(5) 0.047(3) Uani 1 1 d .
H2 H 0.8514 -0.2561 0.0056 0.056 Uiso 1 1 calc R
C3 C 0.8918(11) -0.1130(15) 0.0757(6) 0.046(3) Uani 1 1 d .
H3 H 0.9692 -0.1205 0.0852 0.055 Uiso 1 1 calc R
C4 C 0.8462(10) -0.0209(13) 0.1079(5) 0.035(3) Uani 1 1 d .
H4 H 0.8912 0.0364 0.1402 0.042 Uiso 1 1 calc R
C5 C 0.7296(10) -0.0146(13) 0.0913(5) 0.033(3) Uani 1 1 d .
C6 C 0.6766(9) 0.0887(13) 0.1226(4) 0.029(2) Uani 1 1 d .
C7 C 0.5637(8) 0.1201(12) 0.1012(5) 0.031(2) Uani 1 1 d .
H7 H 0.5194 0.0744 0.0660 0.037 Uiso 1 1 calc R
C8 C 0.5182(9) 0.2150(14) 0.1305(5) 0.034(3) Uani 1 1 d .
H8 H 0.4415 0.2349 0.1159 0.041 Uiso 1 1 calc R
C9 C 0.5816(9) 0.2842(13) 0.1817(5) 0.032(2) Uani 1 1 d .
C10 C 0.6933(9) 0.2510(14) 0.2002(5) 0.033(3) Uani 1 1 d .
H10 H 0.7383 0.2996 0.2346 0.040 Uiso 1 1 calc R
C11 C 0.5347(9) 0.3858(15) 0.2172(5) 0.037(3) Uani 1 1 d .
H11A H 0.4897 0.3212 0.2343 0.045 Uiso 1 1 calc R
H11B H 0.5955 0.4314 0.2492 0.045 Uiso 1 1 calc R
C12 C 0.3654(9) 0.5505(12) 0.1865(5) 0.030(2) Uani 1 1 d .
H12 H 0.3298 0.5035 0.2106 0.036 Uiso 1 1 calc R
C13 C 0.3267(10) 0.6672(14) 0.1490(5) 0.035(3) Uani 1 1 d .
H13 H 0.2586 0.7200 0.1414 0.042 Uiso 1 1 calc R
C14 C 0.4940(8) 0.5999(12) 0.1450(4) 0.026(2) Uani 1 1 d .
C15 C 0.3902(9) 0.8004(13) 0.0739(4) 0.029(2) Uani 1 1 d .
H15A H 0.4624 0.8205 0.0693 0.034 Uiso 1 1 calc R
H15B H 0.3593 0.9012 0.0806 0.034 Uiso 1 1 calc R
C16 C 0.3137(9) 0.7254(12) 0.0197(5) 0.028(2) Uani 1 1 d .
C17 C 0.2008(9) 0.7449(14) 0.0025(5) 0.034(3) Uani 1 1 d .
H17 H 0.1681 0.8094 0.0237 0.040 Uiso 1 1 calc R
C18 C 0.1367(9) 0.6670(14) -0.0471(5) 0.034(3) Uani 1 1 d .
H18 H 0.0590 0.6778 -0.0599 0.040 Uiso 1 1 calc R
C19 C 0.1856(9) 0.5748(12) -0.0774(4) 0.028(2) Uani 1 1 d .
C20 C 0.3572(9) 0.6318(13) -0.0138(5) 0.030(2) Uani 1 1 d .
H20 H 0.4348 0.6214 -0.0026 0.036 Uiso 1 1 calc R
C21 C 0.1174(8) 0.4846(12) -0.1305(4) 0.025(2) Uani 1 1 d .
C22 C 0.0064(9) 0.4919(15) -0.1505(6) 0.042(3) Uani 1 1 d .
H22 H -0.0328 0.5520 -0.1314 0.051 Uiso 1 1 calc R
C23 C -0.0481(10) 0.4084(16) -0.2001(6) 0.047(3) Uani 1 1 d .
H23 H -0.1261 0.4105 -0.2149 0.056 Uiso 1 1 calc R
C24 C 0.0077(10) 0.3248(16) -0.2273(5) 0.043(3) Uani 1 1 d .
H24 H -0.0297 0.2683 -0.2614 0.052 Uiso 1 1 calc R
C25 C 0.1210(9) 0.3232(15) -0.2045(5) 0.036(3) Uani 1 1 d .
H25 H 0.1609 0.2630 -0.2233 0.043 Uiso 1 1 calc R
P1 P 0.1994(3) 0.1219(4) 0.14748(14) 0.0385(7) Uani 1 1 d .
F1 F 0.0789(7) 0.1661(11) 0.1431(5) 0.083(3) Uani 1 1 d .
F2 F 0.1568(11) 0.0093(13) 0.0945(5) 0.102(4) Uani 1 1 d .
F3 F 0.2142(12) 0.2633(11) 0.1097(4) 0.103(4) Uani 1 1 d .
F4 F 0.3192(10) 0.0697(15) 0.1530(7) 0.118(5) Uani 1 1 d .
F5 F 0.2463(8) 0.2271(13) 0.2023(4) 0.077(3) Uani 1 1 d .
F6 F 0.1886(7) -0.0212(10) 0.1862(4) 0.067(2) Uani 1 1 d .

loop_
_atom_site_aniso_label
_atom_site_aniso_U_11
_atom_site_aniso_U_22
_atom_site_aniso_U_33
_atom_site_aniso_U_23
_atom_site_aniso_U_13
_atom_site_aniso_U_12
Ag1 0.0268(4) 0.0431(5) 0.0365(5) 0.0024(4) 0.0128(3) 0.0020(4)
N1 0.049(6) 0.033(6) 0.037(5) 0.003(5) 0.003(5) 0.005(5)
N2 0.027(5) 0.035(5) 0.030(5) 0.000(4) -0.001(4) 0.003(4)
N3 0.029(5) 0.028(5) 0.030(5) -0.002(4) 0.006(4) 0.000(4)
N4 0.020(4) 0.026(5) 0.028(4) -0.005(4) 0.005(3) -0.004(4)
N5 0.029(5) 0.028(5) 0.030(5) 0.001(4) 0.006(4) -0.003(4)
N6 0.045(5) 0.032(5) 0.031(5) 0.007(4) 0.021(4) 0.001(4)
C1 0.054(8) 0.036(7) 0.039(7) 0.001(6) 0.008(6) 0.009(6)
C2 0.072(9) 0.033(7) 0.036(7) 0.008(6) 0.019(6) 0.012(7)
C3 0.049(7) 0.035(7) 0.058(8) 0.011(6) 0.023(7) 0.008(6)
C4 0.043(6) 0.027(6) 0.039(6) 0.008(5) 0.017(5) 0.000(5)
C5 0.048(7) 0.018(5) 0.034(6) 0.006(5) 0.015(5) -0.001(5)
C6 0.034(5) 0.020(5) 0.031(5) 0.008(5) 0.009(4) -0.003(5)
C7 0.026(5) 0.022(6) 0.034(6) 0.006(5) -0.004(4) -0.007(4)
C8 0.020(5) 0.042(7) 0.037(6) 0.004(5) 0.005(4) 0.007(5)
C9 0.041(6) 0.026(6) 0.031(6) 0.011(5) 0.013(5) 0.003(5)
C10 0.035(6) 0.034(6) 0.025(5) 0.001(5) 0.003(5) 0.003(5)
C11 0.034(6) 0.045(7) 0.030(6) 0.011(5) 0.008(5) 0.009(5)
C12 0.037(6) 0.022(6) 0.033(6) -0.003(5) 0.015(5) -0.001(5)
C13 0.038(6) 0.032(6) 0.039(6) -0.001(5) 0.018(5) 0.006(5)
C14 0.030(5) 0.025(6) 0.018(5) -0.006(4) 0.001(4) -0.003(4)
C15 0.035(6) 0.023(6) 0.026(5) 0.003(4) 0.007(4) -0.002(5)
C16 0.034(6) 0.018(5) 0.032(6) 0.002(4) 0.012(5) -0.003(4)
C17 0.036(6) 0.030(6) 0.037(6) 0.000(5) 0.014(5) 0.004(5)
C18 0.023(5) 0.035(6) 0.036(6) 0.005(5) 0.000(5) 0.008(5)
C19 0.034(5) 0.019(5) 0.030(5) 0.004(5) 0.008(4) -0.007(5)
C20 0.028(5) 0.028(6) 0.031(6) 0.001(5) 0.006(4) -0.002(5)
C21 0.024(5) 0.028(6) 0.020(5) -0.001(4) 0.002(4) 0.006(4)
C22 0.027(6) 0.036(7) 0.052(7) -0.014(6) -0.004(5) 0.005(5)
C23 0.038(7) 0.044(8) 0.052(8) -0.012(7) 0.006(6) -0.007(6)
C24 0.034(6) 0.052(8) 0.036(6) -0.006(6) 0.000(5) -0.007(6)
C25 0.031(6) 0.048(7) 0.028(6) -0.006(5) 0.008(5) -0.007(5)
P1 0.0504(19) 0.0283(16) 0.0415(17) -0.0008(13) 0.0213(15) -0.0006(14)
F1 0.057(5) 0.057(6) 0.129(9) -0.006(6) 0.021(6) 0.017(5)
F2 0.161(11) 0.081(7) 0.089(7) -0.054(6) 0.076(8) -0.052(7)
F3 0.219(14) 0.041(5) 0.056(6) 0.009(4) 0.057(7) -0.030(7)
F4 0.098(8) 0.099(9) 0.199(14) 0.007(9) 0.105(9) 0.007(7)
F5 0.089(7) 0.100(8) 0.047(5) -0.026(5) 0.028(5) -0.053(6)
F6 0.063(5) 0.052(5) 0.094(7) 0.036(5) 0.035(5) 0.013(4)

loop_
_atom_type_symbol
_atom_type_description
_atom_type_scat_dispersion_real
_atom_type_scat_dispersion_imag
_atom_type_scat_source
C C 0.0033 0.0016 'International Tables Vol C Tables 4.2.6.8 and 6.1.1.4'
H H 0.0000 0.0000 'International Tables Vol C Tables 4.2.6.8 and 6.1.1.4'
Ag Ag -0.8971 1.1015 'International Tables Vol C Tables 4.2.6.8 and 6.1.1.4'
F F 0.0171 0.0103 'International Tables Vol C Tables 4.2.6.8 and 6.1.1.4'
N N 0.0061 0.0033 'International Tables Vol C Tables 4.2.6.8 and 6.1.1.4'
P P 0.1023 0.0942 'International Tables Vol C Tables 4.2.6.8 and 6.1.1.4'

loop_
_geom_angle_atom_site_label_1
_geom_angle_atom_site_label_2
_geom_angle_atom_site_label_3
_geom_angle
_geom_angle_site_symmetry_1
_geom_angle_site_symmetry_3
C14 Ag1 N6 147.1(3) . 3_665
C14 Ag1 N5 139.7(3) . 3_665
N6 Ag1 N5 71.0(3) 3_665 3_665
C5 N1 C1 116.1(11) . .
C10 N2 C6 116.7(9) . .
C14 N3 C12 113.0(9) . .
C14 N3 C11 123.9(9) . .
C12 N3 C11 123.1(9) . .
C13 N4 C14 112.6(9) . .
C13 N4 C15 125.0(9) . .
C14 N4 C15 121.9(8) . .
C20 N5 C19 117.4(9) . .
C20 N5 Ag1 125.3(7) . 3_665
C19 N5 Ag1 116.8(7) . 3_665
C21 N6 C25 115.8(10) . .
C21 N6 Ag1 121.6(7) . 3_665
C25 N6 Ag1 122.4(7) . 3_665
N1 C1 C2 125.1(13) . .
N1 C1 H1 117.5 . .
C2 C1 H1 117.5 . .
C1 C2 C3 118.8(13) . .
C1 C2 H2 120.6 . .
C3 C2 H2 120.6 . .
C4 C3 C2 118.7(12) . .
C4 C3 H3 120.6 . .
C2 C3 H3 120.6 . .
C3 C4 C5 117.8(12) . .
C3 C4 H4 121.1 . .
C5 C4 H4 121.1 . .
N1 C5 C4 123.5(11) . .
N1 C5 C6 116.6(10) . .
C4 C5 C6 120.0(10) . .
N2 C6 C7 121.3(10) . .
N2 C6 C5 117.3(10) . .
C7 C6 C5 121.4(10) . .
C8 C7 C6 119.9(10) . .
C8 C7 H7 120.1 . .
C6 C7 H7 120.1 . .
C7 C8 C9 121.0(10) . .
C7 C8 H8 119.5 . .
C9 C8 H8 119.5 . .
C8 C9 C10 116.4(10) . .
C8 C9 C11 123.2(10) . .
C10 C9 C11 120.3(10) . .
N2 C10 C9 124.6(10) . .
N2 C10 H10 117.7 . .
C9 C10 H10 117.7 . .
N3 C11 C9 112.5(9) . .
N3 C11 H11A 109.1 . .
C9 C11 H11A 109.1 . .
N3 C11 H11B 109.1 . .
C9 C11 H11B 109.1 . .
H11A C11 H11B 107.8 . .
C13 C12 N3 106.4(10) . .
C13 C12 H12 126.8 . .
N3 C12 H12 126.8 . .
C12 C13 N4 106.2(10) . .
C12 C13 H13 126.9 . .
N4 C13 H13 126.9 . .
N3 C14 N4 101.8(9) . .
N3 C14 Ag1 125.9(8) . .
N4 C14 Ag1 132.3(8) . .
N4 C15 C16 109.5(8) . .
N4 C15 H15A 109.8 . .
C16 C15 H15A 109.8 . .
N4 C15 H15B 109.8 . .
C16 C15 H15B 109.8 . .
H15A C15 H15B 108.2 . .
C17 C16 C20 118.5(10) . .
C17 C16 C15 122.0(10) . .
C20 C16 C15 119.5(10) . .
C16 C17 C18 117.9(10) . .
C16 C17 H17 121.0 . .
C18 C17 H17 121.0 . .
C19 C18 C17 120.2(10) . .
C19 C18 H18 119.9 . .
C17 C18 H18 119.9 . .
N5 C19 C18 122.4(10) . .
N5 C19 C21 116.3(9) . .
C18 C19 C21 121.3(9) . .
N5 C20 C16 123.6(10) . .
N5 C20 H20 118.2 . .
C16 C20 H20 118.2 . .
N6 C21 C22 124.4(10) . .
N6 C21 C19 113.5(9) . .
C22 C21 C19 122.0(10) . .
C21 C22 C23 117.7(12) . .
C21 C22 H22 121.2 . .
C23 C22 H22 121.2 . .
C24 C23 C22 120.9(12) . .
C24 C23 H23 119.5 . .
C22 C23 H23 119.5 . .
C23 C24 C25 118.2(12) . .
C23 C24 H24 120.9 . .
C25 C24 H24 120.9 . .
N6 C25 C24 122.9(11) . .
N6 C25 H25 118.5 . .
C24 C25 H25 118.5 . .
F2 P1 F5 176.8(7) . .
F2 P1 F1 91.5(6) . .
F5 P1 F1 90.6(6) . .
F2 P1 F4 87.8(7) . .
F5 P1 F4 90.0(7) . .
F1 P1 F4 177.2(7) . .
F2 P1 F3 93.6(6) . .
F5 P1 F3 88.6(5) . .
F1 P1 F3 94.8(7) . .
F4 P1 F3 87.9(7) . .
F2 P1 F6 86.8(6) . .
F5 P1 F6 90.9(5) . .
F1 P1 F6 86.9(5) . .
F4 P1 F6 90.4(6) . .
F3 P1 F6 178.2(6) . .

loop_
_geom_bond_atom_site_label_1
_geom_bond_atom_site_label_2
_geom_bond_distance
_geom_bond_site_symmetry_2
Ag1 C14 2.073(10) .
Ag1 N6 2.248(10) 3_665
Ag1 N5 2.331(9) 3_665
N1 C5 1.326(15) .
N1 C1 1.345(16) .
N2 C10 1.354(14) .
N2 C6 1.365(14) .
N3 C14 1.341(14) .
N3 C12 1.365(14) .
N3 C11 1.477(14) .
N4 C13 1.355(14) .
N4 C14 1.370(13) .
N4 C15 1.493(13) .
N5 C20 1.344(13) .
N5 C19 1.349(13) .
N5 Ag1 2.331(9) 3_665
N6 C21 1.346(13) .
N6 C25 1.368(14) .
N6 Ag1 2.248(10) 3_665
C1 C2 1.359(19) .
C1 H1 0.9500 .
C2 C3 1.384(19) .
C2 H2 0.9500 .
C3 C4 1.381(17) .
C3 H3 0.9500 .
C4 C5 1.423(16) .
C4 H4 0.9500 .
C5 C6 1.481(16) .
C6 C7 1.402(15) .
C7 C8 1.344(16) .
C7 H7 0.9500 .
C8 C9 1.389(16) .
C8 H8 0.9500 .
C9 C10 1.389(15) .
C9 C11 1.496(16) .
C10 H10 0.9500 .
C11 H11A 0.9900 .
C11 H11B 0.9900 .
C12 C13 1.342(16) .
C12 H12 0.9500 .
C13 H13 0.9500 .
C15 C16 1.514(14) .
C15 H15A 0.9900 .
C15 H15B 0.9900 .
C16 C17 1.385(15) .
C16 C20 1.394(15) .
C17 C18 1.397(16) .
C17 H17 0.9500 .
C18 C19 1.374(16) .
C18 H18 0.9500 .
C19 C21 1.523(14) .
C20 H20 0.9500 .
C21 C22 1.352(15) .
C22 C23 1.387(17) .
C22 H22 0.9500 .
C23 C24 1.342(18) .
C23 H23 0.9500 .
C24 C25 1.381(16) .
C24 H24 0.9500 .
C25 H25 0.9500 .
P1 F2 1.567(9) .
P1 F5 1.568(9) .
P1 F1 1.569(9) .
P1 F4 1.571(11) .
P1 F3 1.579(9) .
P1 F6 1.588(8) .

loop_
_geom_torsion_atom_site_label_1
_geom_torsion_atom_site_label_2
_geom_torsion_atom_site_label_3
_geom_torsion_atom_site_label_4
_geom_torsion
_geom_torsion_site_symmetry_1
C5 N1 C1 C2 -1.5(19) .
N1 C1 C2 C3 3(2) .
C1 C2 C3 C4 -1.9(18) .
C2 C3 C4 C5 -0.1(17) .
C1 N1 C5 C4 -0.6(17) .
C1 N1 C5 C6 177.7(10) .
C3 C4 C5 N1 1.4(17) .
C3 C4 C5 C6 -176.9(10) .
C10 N2 C6 C7 -0.2(15) .
C10 N2 C6 C5 178.6(10) .
N1 C5 C6 N2 170.7(10) .
C4 C5 C6 N2 -10.9(15) .
N1 C5 C6 C7 -10.4(15) .
C4 C5 C6 C7 167.9(10) .
N2 C6 C7 C8 -0.8(16) .
C5 C6 C7 C8 -179.7(10) .
C6 C7 C8 C9 0.7(17) .
C7 C8 C9 C10 0.5(17) .
C7 C8 C9 C11 -177.5(11) .
C6 N2 C10 C9 1.5(17) .
C8 C9 C10 N2 -1.7(17) .
C11 C9 C10 N2 176.4(11) .
C14 N3 C11 C9 -44.0(15) .
C12 N3 C11 C9 134.3(11) .
C8 C9 C11 N3 -52.5(15) .
C10 C9 C11 N3 129.5(11) .
C14 N3 C12 C13 -0.1(13) .
C11 N3 C12 C13 -178.5(10) .
N3 C12 C13 N4 0.5(12) .
C14 N4 C13 C12 -0.9(13) .
C15 N4 C13 C12 171.3(9) .
C12 N3 C14 N4 -0.4(11) .
C11 N3 C14 N4 178.0(9) .
C12 N3 C14 Ag1 -178.5(7) .
C11 N3 C14 Ag1 -0.1(14) .
C13 N4 C14 N3 0.8(11) .
C15 N4 C14 N3 -171.7(8) .
C13 N4 C14 Ag1 178.7(8) .
C15 N4 C14 Ag1 6.2(14) .
N6 Ag1 C14 N3 -63.9(12) 3_665
N5 Ag1 C14 N3 89.4(9) 3_665
N6 Ag1 C14 N4 118.6(9) 3_665
N5 Ag1 C14 N4 -88.1(11) 3_665
C13 N4 C15 C16 -72.5(13) .
C14 N4 C15 C16 99.0(11) .
N4 C15 C16 C17 88.4(12) .
N4 C15 C16 C20 -90.7(11) .
C20 C16 C17 C18 1.2(16) .
C15 C16 C17 C18 -177.9(10) .
C16 C17 C18 C19 -0.2(17) .
C20 N5 C19 C18 -0.6(15) .
Ag1 N5 C19 C18 -172.1(8) 3_665
C20 N5 C19 C21 -178.9(9) .
Ag1 N5 C19 C21 9.6(12) 3_665
C17 C18 C19 N5 -0.1(17) .
C17 C18 C19 C21 178.1(10) .
C19 N5 C20 C16 1.7(16) .
Ag1 N5 C20 C16 172.4(8) 3_665
C17 C16 C20 N5 -2.0(16) .
C15 C16 C20 N5 177.1(10) .
C25 N6 C21 C22 -1.8(17) .
Ag1 N6 C21 C22 173.0(10) 3_665
C25 N6 C21 C19 -179.1(9) .
Ag1 N6 C21 C19 -4.3(12) 3_665
N5 C19 C21 N6 -3.8(14) .
C18 C19 C21 N6 177.9(10) .
N5 C19 C21 C22 178.8(11) .
C18 C19 C21 C22 0.5(17) .
N6 C21 C22 C23 1(2) .
C19 C21 C22 C23 178.5(11) .
C21 C22 C23 C24 -1(2) .
C22 C23 C24 C25 0(2) .
C21 N6 C25 C24 1.5(17) .
Ag1 N6 C25 C24 -173.3(10) 3_665
C23 C24 C25 N6 -1(2) .
